data_7153871
loop_
_publ_author_name
'Chen, Hao'
'Yao, Erdong'
'Xu, Chi'
'Meng, Xiao'
'Ma, Yuguo'

_publ_section_title
;
 Unusual regio- and stereo-selectivity in Diels-Alder reactions between
 bulky N-phenylmaleimides and anthracene derivatives.
;
_journal_issue 28
_journal_name_full 'Organic &amp; biomolecular chemistry'
_journal_page_first 5102
_journal_page_last 5107
_journal_paper_doi 10.1039/c4ob01052c
_journal_volume 12
_journal_year 2014
_chemical_formula_moiety 'C26 H17 F2 N O4'
_chemical_formula_sum 'C26 H17 F2 N O4'
_chemical_formula_weight 445.41
_chemical_name_systematic
; 
 ? 
;
_space_group_IT_number 2
_symmetry_cell_setting triclinic
_symmetry_space_group_name_Hall '-P 1'
_symmetry_space_group_name_H-M 'P -1'
_atom_sites_solution_hydrogens geom
_atom_sites_solution_primary direct
_atom_sites_solution_secondary difmap
_audit_creation_method SHELXL-97
_cell_angle_alpha 76.314(10)
_cell_angle_beta 76.794(10)
_cell_angle_gamma 79.813(10)
_cell_formula_units_Z 2
_cell_length_a 9.309(2)
_cell_length_b 9.593(2)
_cell_length_c 12.074(3)
_cell_measurement_reflns_used 3620
_cell_measurement_temperature 173(2)
_cell_measurement_theta_max 27.47
_cell_measurement_theta_min 1.77
_cell_volume 1011.3(4)
_computing_cell_refinement 'CrystalClear (Rigaku Inc., 2007)'
_computing_data_collection 'CrystalClear (Rigaku Inc., 2007)'
_computing_data_reduction 'CrystalClear (Rigaku Inc., 2007)'
_computing_molecular_graphics 'Olex2 ver 1.1'
_computing_publication_material 'SHELX97 (Sheldrick, 2008)'
_computing_structure_refinement 'SHELXL-97 (Sheldrick, 2008)'
_computing_structure_solution 'SHELXS-97 (Sheldrick, 2008)'
_diffrn_ambient_temperature 173(2)
_diffrn_measured_fraction_theta_full 0.997
_diffrn_measured_fraction_theta_max 0.997
_diffrn_measurement_device_type 'Saturn724+ CCD'
_diffrn_measurement_method '\w scans at fixed \c = 45\%'
_diffrn_radiation_monochromator graphite
_diffrn_radiation_source 'sealed tube'
_diffrn_radiation_type MoK\a
_diffrn_radiation_wavelength 0.71073
_diffrn_reflns_av_R_equivalents 0.0424
_diffrn_reflns_av_sigmaI/netI 0.0381
_diffrn_reflns_limit_h_max 12
_diffrn_reflns_limit_h_min -12
_diffrn_reflns_limit_k_max 12
_diffrn_reflns_limit_k_min -12
_diffrn_reflns_limit_l_max 15
_diffrn_reflns_limit_l_min -15
_diffrn_reflns_number 13365
_diffrn_reflns_theta_full 27.48
_diffrn_reflns_theta_max 27.48
_diffrn_reflns_theta_min 1.77
_exptl_absorpt_coefficient_mu 0.111
_exptl_absorpt_correction_T_max 1.0000
_exptl_absorpt_correction_T_min 0.6876
_exptl_absorpt_correction_type multi-scan
_exptl_absorpt_process_details 'CrystalClear (Rigaku Inc., 2007)'
_exptl_crystal_colour colorless
_exptl_crystal_density_diffrn 1.463
_exptl_crystal_density_method 'not measured'
_exptl_crystal_description plate
_exptl_crystal_F_000 460
_exptl_crystal_size_max 0.36
_exptl_crystal_size_mid 0.23
_exptl_crystal_size_min 0.10
_refine_diff_density_max 0.274
_refine_diff_density_min -0.208
_refine_diff_density_rms 0.045
_refine_ls_extinction_method none
_refine_ls_goodness_of_fit_ref 1.133
_refine_ls_hydrogen_treatment constr
_refine_ls_matrix_type full
_refine_ls_number_parameters 299
_refine_ls_number_reflns 4630
_refine_ls_number_restraints 0
_refine_ls_restrained_S_all 1.133
_refine_ls_R_factor_all 0.0597
_refine_ls_R_factor_gt 0.0528
_refine_ls_shift/su_max 0.000
_refine_ls_shift/su_mean 0.000
_refine_ls_structure_factor_coef Fsqd
_refine_ls_weighting_details 'calc w=1/[\s^2^(Fo^2^)+(0.0404P)^2^+0.4191P] where P=(Fo^2^+2Fc^2^)/3'
_refine_ls_weighting_scheme calc
_refine_ls_wR_factor_gt 0.1158
_refine_ls_wR_factor_ref 0.1198
_reflns_number_gt 4211
_reflns_number_total 4630
_reflns_threshold_expression >2sigma(I)
_cod_data_source_file c4ob01052c2.cif
_cod_data_source_block sa2289
_cod_depositor_comments 'Adding full bibliography for 7153869--7153871.cif.'
_cod_original_sg_symbol_H-M P-1
_cod_database_code 7153871

loop_
_symmetry_equiv_pos_as_xyz
'x, y, z'
'-x, -y, -z'

loop_
_atom_site_label
_atom_site_type_symbol
_atom_site_fract_x
_atom_site_fract_y
_atom_site_fract_z
_atom_site_U_iso_or_equiv
_atom_site_adp_type
_atom_site_occupancy
_atom_site_symmetry_multiplicity
_atom_site_calc_flag
_atom_site_refinement_flags
F1 F 0.13250(12) 0.26974(12) 0.35483(9) 0.0389(3) Uani 1 1 d .
F2 F 0.50545(12) 0.31523(13) 0.54180(9) 0.0405(3) Uani 1 1 d .
O1 O 0.23094(15) 0.00322(13) 0.52292(11) 0.0353(3) Uani 1 1 d .
O2 O 0.18997(14) 0.42910(13) 0.64073(11) 0.0337(3) Uani 1 1 d .
O3 O -0.25210(18) 0.42537(14) 0.98798(11) 0.0434(4) Uani 1 1 d .
O4 O -0.13775(14) 0.25861(13) 1.11355(11) 0.0345(3) Uani 1 1 d .
N1 N 0.23249(15) 0.22752(14) 0.55966(11) 0.0245(3) Uani 1 1 d .
C1 C 0.08716(17) 0.06971(17) 0.70371(14) 0.0231(3) Uani 1 1 d .
H1 H 0.1284 -0.0160 0.7579 0.028 Uiso 1 1 calc R
C2 C -0.07457(18) 0.05331(17) 0.69677(14) 0.0245(3) Uani 1 1 d .
H2 H -0.0778 -0.0335 0.6655 0.029 Uiso 1 1 calc R
C3 C -0.16066(17) 0.04362(17) 0.82110(14) 0.0241(3) Uani 1 1 d .
C4 C -0.16248(17) 0.16928(17) 0.86503(14) 0.0233(3) Uani 1 1 d .
C5 C -0.07971(17) 0.28276(17) 0.77569(14) 0.0235(3) Uani 1 1 d .
H5 H -0.0864 0.3737 0.8045 0.028 Uiso 1 1 calc R
C6 C 0.08369(17) 0.20902(17) 0.74717(13) 0.0232(3) Uani 1 1 d .
H6 H 0.1303 0.1868 0.8173 0.028 Uiso 1 1 calc R
C7 C -0.13696(18) 0.19218(18) 0.62408(14) 0.0264(3) Uani 1 1 d .
H7 H -0.1707 0.1950 0.5549 0.032 Uiso 1 1 calc R
C8 C -0.14059(18) 0.30952(18) 0.66506(14) 0.0264(3) Uani 1 1 d .
H8 H -0.1784 0.4033 0.6280 0.032 Uiso 1 1 calc R
C9 C 0.17308(18) 0.30542(18) 0.64756(14) 0.0248(3) Uani 1 1 d .
C10 C 0.18948(18) 0.08865(17) 0.58617(14) 0.0252(3) Uani 1 1 d .
C11 C 0.31774(18) 0.28889(17) 0.45119(14) 0.0249(3) Uani 1 1 d .
C12 C 0.4522(2) 0.33655(19) 0.44372(15) 0.0301(4) Uani 1 1 d .
C13 C 0.5308(2) 0.4061(2) 0.34054(17) 0.0380(4) Uani 1 1 d .
H13 H 0.6217 0.4399 0.3381 0.046 Uiso 1 1 calc R
C14 C 0.4745(2) 0.4258(2) 0.24065(16) 0.0376(4) Uani 1 1 d .
H14 H 0.5277 0.4736 0.1689 0.045 Uiso 1 1 calc R
C15 C 0.3421(2) 0.37708(19) 0.24325(15) 0.0343(4) Uani 1 1 d .
H15 H 0.3049 0.3890 0.1741 0.041 Uiso 1 1 calc R
C16 C 0.26628(19) 0.31105(18) 0.34862(15) 0.0282(4) Uani 1 1 d .
C17 C -0.22772(18) -0.07071(18) 0.88922(15) 0.0262(3) Uani 1 1 d .
H17 H -0.2235 -0.1548 0.8593 0.031 Uiso 1 1 calc R
C18 C -0.30391(18) -0.06551(18) 1.00464(14) 0.0259(3) Uani 1 1 d .
C19 C -0.38268(19) -0.17988(19) 1.07427(15) 0.0295(4) Uani 1 1 d .
H19 H -0.3825 -0.2627 1.0439 0.035 Uiso 1 1 calc R
C20 C -0.45888(19) -0.17282(19) 1.18445(15) 0.0309(4) Uani 1 1 d .
H20 H -0.5096 -0.2510 1.2304 0.037 Uiso 1 1 calc R
C21 C -0.46204(18) -0.04964(19) 1.22976(15) 0.0300(4) Uani 1 1 d .
H21 H -0.5172 -0.0440 1.3055 0.036 Uiso 1 1 calc R
C22 C -0.38589(18) 0.06242(19) 1.16502(14) 0.0268(3) Uani 1 1 d .
H22 H -0.3880 0.1443 1.1971 0.032 Uiso 1 1 calc R
C23 C -0.30403(17) 0.05779(17) 1.05093(14) 0.0238(3) Uani 1 1 d .
C24 C -0.22721(17) 0.17456(17) 0.97853(14) 0.0234(3) Uani 1 1 d .
C25 C -0.21091(18) 0.30072(18) 1.02558(13) 0.0244(3) Uani 1 1 d .
C26 C -0.1017(2) 0.3713(2) 1.15968(18) 0.0404(5) Uani 1 1 d .
H26A H -0.0099 0.4062 1.1119 0.061 Uiso 1 1 calc R
H26B H -0.0878 0.3326 1.2398 0.061 Uiso 1 1 calc R
H26C H -0.1831 0.4516 1.1586 0.061 Uiso 1 1 calc R

loop_
_atom_site_aniso_label
_atom_site_aniso_U_11
_atom_site_aniso_U_22
_atom_site_aniso_U_33
_atom_site_aniso_U_23
_atom_site_aniso_U_13
_atom_site_aniso_U_12
F1 0.0387(6) 0.0446(6) 0.0385(6) -0.0074(5) -0.0159(5) -0.0098(5)
F2 0.0365(6) 0.0582(7) 0.0326(6) -0.0110(5) -0.0081(5) -0.0174(5)
O1 0.0412(7) 0.0311(7) 0.0346(7) -0.0150(6) 0.0025(6) -0.0091(6)
O2 0.0380(7) 0.0288(6) 0.0364(7) -0.0122(5) 0.0023(5) -0.0151(5)
O3 0.0747(10) 0.0254(7) 0.0320(7) -0.0068(5) -0.0200(7) 0.0028(6)
O4 0.0408(7) 0.0314(7) 0.0387(7) -0.0099(5) -0.0195(6) -0.0049(5)
N1 0.0263(7) 0.0259(7) 0.0218(7) -0.0057(5) -0.0017(5) -0.0071(6)
C1 0.0245(8) 0.0220(7) 0.0239(8) -0.0047(6) -0.0059(6) -0.0045(6)
C2 0.0252(8) 0.0255(8) 0.0256(8) -0.0083(6) -0.0047(6) -0.0069(6)
C3 0.0221(7) 0.0260(8) 0.0263(8) -0.0063(6) -0.0071(6) -0.0048(6)
C4 0.0224(7) 0.0249(8) 0.0239(8) -0.0038(6) -0.0066(6) -0.0047(6)
C5 0.0252(8) 0.0229(8) 0.0236(8) -0.0067(6) -0.0036(6) -0.0051(6)
C6 0.0254(8) 0.0251(8) 0.0214(7) -0.0059(6) -0.0055(6) -0.0065(6)
C7 0.0252(8) 0.0334(9) 0.0227(8) -0.0066(7) -0.0069(6) -0.0049(7)
C8 0.0253(8) 0.0268(8) 0.0252(8) -0.0032(7) -0.0050(6) -0.0012(6)
C9 0.0238(8) 0.0274(8) 0.0256(8) -0.0080(7) -0.0044(6) -0.0065(6)
C10 0.0254(8) 0.0242(8) 0.0272(8) -0.0056(6) -0.0051(6) -0.0058(6)
C11 0.0290(8) 0.0223(8) 0.0232(8) -0.0061(6) -0.0015(6) -0.0054(6)
C12 0.0328(9) 0.0331(9) 0.0263(8) -0.0096(7) -0.0029(7) -0.0085(7)
C13 0.0369(10) 0.0385(10) 0.0383(10) -0.0134(8) 0.0077(8) -0.0162(8)
C14 0.0504(11) 0.0298(9) 0.0273(9) -0.0068(7) 0.0078(8) -0.0098(8)
C15 0.0516(11) 0.0259(9) 0.0238(8) -0.0060(7) -0.0071(8) 0.0000(8)
C16 0.0312(9) 0.0237(8) 0.0310(9) -0.0081(7) -0.0068(7) -0.0028(7)
C17 0.0246(8) 0.0252(8) 0.0313(9) -0.0078(7) -0.0068(7) -0.0056(6)
C18 0.0226(8) 0.0273(8) 0.0288(8) -0.0028(7) -0.0094(6) -0.0042(6)
C19 0.0279(8) 0.0281(8) 0.0338(9) -0.0021(7) -0.0090(7) -0.0088(7)
C20 0.0263(8) 0.0332(9) 0.0318(9) 0.0026(7) -0.0071(7) -0.0113(7)
C21 0.0242(8) 0.0360(9) 0.0267(8) -0.0008(7) -0.0036(7) -0.0048(7)
C22 0.0223(8) 0.0304(9) 0.0275(8) -0.0049(7) -0.0058(6) -0.0027(6)
C23 0.0204(7) 0.0258(8) 0.0250(8) -0.0019(6) -0.0070(6) -0.0034(6)
C24 0.0207(7) 0.0251(8) 0.0249(8) -0.0048(6) -0.0060(6) -0.0029(6)
C25 0.0252(8) 0.0267(8) 0.0200(7) -0.0049(6) -0.0003(6) -0.0051(6)
C26 0.0453(11) 0.0436(11) 0.0424(11) -0.0181(9) -0.0143(9) -0.0125(9)

loop_
_atom_type_symbol
_atom_type_description
_atom_type_scat_dispersion_real
_atom_type_scat_dispersion_imag
_atom_type_scat_source
C C 0.0033 0.0016 'International Tables Vol C Tables 4.2.6.8 and 6.1.1.4'
H H 0.0000 0.0000 'International Tables Vol C Tables 4.2.6.8 and 6.1.1.4'
N N 0.0061 0.0033 'International Tables Vol C Tables 4.2.6.8 and 6.1.1.4'
O O 0.0106 0.0060 'International Tables Vol C Tables 4.2.6.8 and 6.1.1.4'
F F 0.0171 0.0103 'International Tables Vol C Tables 4.2.6.8 and 6.1.1.4'

loop_
_geom_angle_atom_site_label_1
_geom_angle_atom_site_label_2
_geom_angle_atom_site_label_3
_geom_angle
C25 O4 C26 116.97(14)
C9 N1 C10 113.23(13)
C9 N1 C11 122.55(13)
C10 N1 C11 124.04(13)
C10 C1 C6 105.23(13)
C10 C1 C2 112.41(13)
C6 C1 C2 109.06(13)
C10 C1 H1 110.0
C6 C1 H1 110.0
C2 C1 H1 110.0
C7 C2 C3 107.74(13)
C7 C2 C1 107.69(13)
C3 C2 C1 104.29(12)
C7 C2 H2 112.2
C3 C2 H2 112.2
C1 C2 H2 112.2
C17 C3 C4 120.65(15)
C17 C3 C2 126.48(15)
C4 C3 C2 112.85(14)
C24 C4 C3 120.36(15)
C24 C4 C5 127.39(15)
C3 C4 C5 112.15(14)
C8 C5 C4 107.81(13)
C8 C5 C6 106.22(12)
C4 C5 C6 105.35(13)
C8 C5 H5 112.3
C4 C5 H5 112.3
C6 C5 H5 112.3
C9 C6 C1 105.26(13)
C9 C6 C5 110.20(13)
C1 C6 C5 110.07(12)
C9 C6 H6 110.4
C1 C6 H6 110.4
C5 C6 H6 110.4
C8 C7 C2 114.30(14)
C8 C7 H7 122.9
C2 C7 H7 122.9
C7 C8 C5 114.90(14)
C7 C8 H8 122.5
C5 C8 H8 122.5
O2 C9 N1 124.29(15)
O2 C9 C6 127.68(15)
N1 C9 C6 108.01(13)
O1 C10 N1 123.65(15)
O1 C10 C1 128.33(15)
N1 C10 C1 108.02(13)
C12 C11 C16 116.83(15)
C12 C11 N1 121.60(15)
C16 C11 N1 121.48(15)
F2 C12 C13 119.55(16)
F2 C12 C11 118.08(15)
C13 C12 C11 122.36(17)
C12 C13 C14 118.55(18)
C12 C13 H13 120.7
C14 C13 H13 120.7
C13 C14 C15 121.21(17)
C13 C14 H14 119.4
C15 C14 H14 119.4
C16 C15 C14 118.05(17)
C16 C15 H15 121.0
C14 C15 H15 121.0
F1 C16 C15 119.33(16)
F1 C16 C11 117.66(15)
C15 C16 C11 122.97(17)
C3 C17 C18 120.57(15)
C3 C17 H17 119.7
C18 C17 H17 119.7
C19 C18 C17 121.28(16)
C19 C18 C23 119.16(16)
C17 C18 C23 119.54(15)
C20 C19 C18 121.06(17)
C20 C19 H19 119.5
C18 C19 H19 119.5
C19 C20 C21 120.00(16)
C19 C20 H20 120.0
C21 C20 H20 120.0
C22 C21 C20 120.39(16)
C22 C21 H21 119.8
C20 C21 H21 119.8
C21 C22 C23 121.07(16)
C21 C22 H22 119.5
C23 C22 H22 119.5
C22 C23 C18 118.29(15)
C22 C23 C24 123.00(15)
C18 C23 C24 118.65(15)
C4 C24 C23 120.03(15)
C4 C24 C25 118.76(14)
C23 C24 C25 121.18(14)
O3 C25 O4 123.02(15)
O3 C25 C24 125.58(15)
O4 C25 C24 111.35(14)
O4 C26 H26A 109.5
O4 C26 H26B 109.5
H26A C26 H26B 109.5
O4 C26 H26C 109.5
H26A C26 H26C 109.5
H26B C26 H26C 109.5

loop_
_geom_bond_atom_site_label_1
_geom_bond_atom_site_label_2
_geom_bond_distance
F1 C16 1.353(2)
F2 C12 1.345(2)
O1 C10 1.206(2)
O2 C9 1.205(2)
O3 C25 1.202(2)
O4 C25 1.336(2)
O4 C26 1.446(2)
N1 C9 1.397(2)
N1 C10 1.402(2)
N1 C11 1.420(2)
C1 C10 1.509(2)
C1 C6 1.540(2)
C1 C2 1.564(2)
C1 H1 1.0000
C2 C7 1.513(2)
C2 C3 1.522(2)
C2 H2 1.0000
C3 C17 1.360(2)
C3 C4 1.423(2)
C4 C24 1.374(2)
C4 C5 1.518(2)
C5 C8 1.518(2)
C5 C6 1.558(2)
C5 H5 1.0000
C6 C9 1.511(2)
C6 H6 1.0000
C7 C8 1.325(2)
C7 H7 0.9500
C8 H8 0.9500
C11 C12 1.384(2)
C11 C16 1.385(2)
C12 C13 1.377(3)
C13 C14 1.382(3)
C13 H13 0.9500
C14 C15 1.385(3)
C14 H14 0.9500
C15 C16 1.373(2)
C15 H15 0.9500
C17 C18 1.420(2)
C17 H17 0.9500
C18 C19 1.419(2)
C18 C23 1.423(2)
C19 C20 1.368(3)
C19 H19 0.9500
C20 C21 1.408(3)
C20 H20 0.9500
C21 C22 1.374(2)
C21 H21 0.9500
C22 C23 1.420(2)
C22 H22 0.9500
C23 C24 1.437(2)
C24 C25 1.497(2)
C26 H26A 0.9800
C26 H26B 0.9800
C26 H26C 0.9800

loop_
_geom_torsion_atom_site_label_1
_geom_torsion_atom_site_label_2
_geom_torsion_atom_site_label_3
_geom_torsion_atom_site_label_4
_geom_torsion
C10 C1 C2 C7 -62.87(17)
C6 C1 C2 C7 53.43(16)
C10 C1 C2 C3 -177.15(13)
C6 C1 C2 C3 -60.84(16)
C7 C2 C3 C17 128.42(17)
C1 C2 C3 C17 -117.33(17)
C7 C2 C3 C4 -53.39(17)
C1 C2 C3 C4 60.86(17)
C17 C3 C4 C24 2.5(2)
C2 C3 C4 C24 -175.78(14)
C17 C3 C4 C5 179.19(14)
C2 C3 C4 C5 0.89(19)
C24 C4 C5 C8 -131.60(17)
C3 C4 C5 C8 52.02(17)
C24 C4 C5 C6 115.29(17)
C3 C4 C5 C6 -61.09(16)
C10 C1 C6 C9 4.95(16)
C2 C1 C6 C9 -115.85(14)
C10 C1 C6 C5 123.68(13)
C2 C1 C6 C5 2.88(17)
C8 C5 C6 C9 58.65(16)
C4 C5 C6 C9 172.87(12)
C8 C5 C6 C1 -57.01(16)
C4 C5 C6 C1 57.21(16)
C3 C2 C7 C8 53.30(18)
C1 C2 C7 C8 -58.66(18)
C2 C7 C8 C5 0.8(2)
C4 C5 C8 C7 -54.56(18)
C6 C5 C8 C7 57.97(18)
C10 N1 C9 O2 -176.42(16)
C11 N1 C9 O2 -1.2(3)
C10 N1 C9 C6 2.07(18)
C11 N1 C9 C6 177.31(14)
C1 C6 C9 O2 174.04(16)
C5 C6 C9 O2 55.4(2)
C1 C6 C9 N1 -4.38(17)
C5 C6 C9 N1 -123.02(14)
C9 N1 C10 O1 -178.52(16)
C11 N1 C10 O1 6.3(3)
C9 N1 C10 C1 1.24(18)
C11 N1 C10 C1 -173.92(14)
C6 C1 C10 O1 175.84(17)
C2 C1 C10 O1 -65.6(2)
C6 C1 C10 N1 -3.90(17)
C2 C1 C10 N1 114.68(14)
C9 N1 C11 C12 62.9(2)
C10 N1 C11 C12 -122.43(18)
C9 N1 C11 C16 -113.57(18)
C10 N1 C11 C16 61.2(2)
C16 C11 C12 F2 -179.40(14)
N1 C11 C12 F2 4.0(2)
C16 C11 C12 C13 1.6(3)
N1 C11 C12 C13 -174.98(16)
F2 C12 C13 C14 179.47(16)
C11 C12 C13 C14 -1.5(3)
C12 C13 C14 C15 0.0(3)
C13 C14 C15 C16 1.3(3)
C14 C15 C16 F1 176.28(15)
C14 C15 C16 C11 -1.3(3)
C12 C11 C16 F1 -177.74(14)
N1 C11 C16 F1 -1.2(2)
C12 C11 C16 C15 -0.2(3)
N1 C11 C16 C15 176.43(15)
C4 C3 C17 C18 1.5(2)
C2 C3 C17 C18 179.56(15)
C3 C17 C18 C19 175.84(15)
C3 C17 C18 C23 -2.9(2)
C17 C18 C19 C20 -178.43(15)
C23 C18 C19 C20 0.3(2)
C18 C19 C20 C21 1.1(3)
C19 C20 C21 C22 -1.6(3)
C20 C21 C22 C23 0.8(2)
C21 C22 C23 C18 0.6(2)
C21 C22 C23 C24 177.69(15)
C19 C18 C23 C22 -1.1(2)
C17 C18 C23 C22 177.63(14)
C19 C18 C23 C24 -178.36(14)
C17 C18 C23 C24 0.4(2)
C3 C4 C24 C23 -5.0(2)
C5 C4 C24 C23 178.86(14)
C3 C4 C24 C25 172.70(14)
C5 C4 C24 C25 -3.4(2)
C22 C23 C24 C4 -173.55(15)
C18 C23 C24 C4 3.5(2)
C22 C23 C24 C25 8.8(2)
C18 C23 C24 C25 -174.13(14)
C26 O4 C25 O3 -3.2(2)
C26 O4 C25 C24 174.19(14)
C4 C24 C25 O3 59.4(2)
C23 C24 C25 O3 -122.89(19)
C4 C24 C25 O4 -117.88(16)
C23 C24 C25 O4 59.81(19)
